data_4350340
loop_
_publ_author_name
'Yamase, Toshihiro'
'Fukaya, Keisuke'
'Nojiri, Hiroyuki'
'Ohshima, Yuhgo'

_publ_section_title
;
 Ferromagnetic exchange interactions for Cu6(12+) and Mn6(12+) hexagons
 sandwiched by two B-alpha-[XW9O33]9- (X = As(III) and Sb(III)) ligands in
 D3d-symmetric polyoxotungstates.
;
_journal_issue 19
_journal_name_full 'Inorganic chemistry'
_journal_page_first 7698
_journal_page_last 7704
_journal_paper_doi 10.1021/ic060666f
_journal_volume 45
_journal_year 2006
_chemical_formula_moiety 'C48 H156 As2 Cl6 Cu6 N12 O72 W18 '
_chemical_formula_sum 'C48 H156 As2 Cl6 Cu6 N12 O72 W18'
_chemical_formula_weight 6106.93
_space_group_IT_number 148
_space_group_name_Hall '-R 3'
_space_group_name_H-M_alt 'R -3 :H'
_symmetry_cell_setting trigonal
_symmetry_Int_Tables_number 148
_symmetry_space_group_name_Hall '-R 3'
_symmetry_space_group_name_H-M 'R -3 :H'
_cell_angle_alpha 90
_cell_angle_beta 90
_cell_angle_gamma 120
_cell_formula_units_Z 3
_cell_length_a 20.33(1)
_cell_length_b 20.33(1)
_cell_length_c 26.35(2)
_cell_measurement_reflns_used 35919
_cell_measurement_temperature 173.1
_cell_measurement_theta_max 30.0
_cell_measurement_theta_min 3.1
_cell_volume 9432(10)
_computing_cell_refinement PROCESS-AUTO
_computing_data_collection PROCESS-AUTO
_computing_data_reduction CrystalStructure
_computing_publication_material 'CrystalStructure Ver. 3.5.1'
_computing_structure_refinement CRYSTALS
_computing_structure_solution SHELXS97
_diffrn_detector_area_resol_mean 10.00
_diffrn_measured_fraction_theta_full 0.9987
_diffrn_measured_fraction_theta_max 0.9987
_diffrn_measurement_device_type 'Rigaku RAXIS-RAPID'
_diffrn_measurement_method \w
_diffrn_radiation_type 'Mo K\a'
_diffrn_radiation_wavelength 0.7107
_diffrn_reflns_av_R_equivalents 0.054
_diffrn_reflns_limit_h_max 26
_diffrn_reflns_limit_h_min -26
_diffrn_reflns_limit_k_max 26
_diffrn_reflns_limit_k_min -26
_diffrn_reflns_limit_l_max 34
_diffrn_reflns_limit_l_min -34
_diffrn_reflns_number 31078
_diffrn_reflns_theta_full 27.47
_diffrn_reflns_theta_max 27.47
_exptl_absorpt_coefficient_mu 18.137
_exptl_absorpt_correction_T_max 0.015
_exptl_absorpt_correction_T_min 0.004
_exptl_absorpt_correction_type numerical
_exptl_absorpt_process_details
;
    Higashi, T. (1999). Program for Absorption Correction.
    Rigaku Corporation, Tokyo, Japan.
;
_exptl_crystal_colour orange
_exptl_crystal_density_diffrn 3.225
_exptl_crystal_density_method 'not measured'
_exptl_crystal_description block
_exptl_crystal_F_000 8334.00
_exptl_crystal_size_max 0.40
_exptl_crystal_size_mid 0.38
_exptl_crystal_size_min 0.23
_refine_diff_density_max 1.22
_refine_diff_density_min -2.32
_refine_ls_extinction_method none
_refine_ls_goodness_of_fit_ref 1.012
_refine_ls_number_parameters 245
_refine_ls_number_reflns 4313
_refine_ls_R_factor_gt 0.0260
_refine_ls_shift/su_max 0.0000
_refine_ls_structure_factor_coef Fsqd
_refine_ls_weighting_details 'w = 1/[0.0001Fo^2^ + 1.0000\s(Fo^2^)]/(4Fo^2^)'
_refine_ls_weighting_scheme calc
_refine_ls_wR_factor_ref 0.0830
_reflns_number_gt 4307
_reflns_number_total 4796
_reflns_threshold_expression F^2^>2.0\s(F^2^)
_cod_data_source_file ic060666fsi20060419_083130.cif
_cod_data_source_block '_(nBuNH3)12[(CuCl)6(AsW9O33)2]6H2O'
_cod_original_cell_volume 9431(9)
_cod_original_sg_symbol_Hall '- R 3'
_cod_original_sg_symbol_H-M 'R -3       '
_cod_original_formula_sum 'C48 H156 As2 Cl6 Cu6 N12 O72 W18 '
_cod_database_code 4350340

loop_
_symmetry_equiv_pos_as_xyz
x,y,z
-x,-y,-z
x+1/3,y+2/3,z+2/3
-x+1/3,-y+2/3,-z+2/3
x+2/3,y+1/3,z+1/3
-x+2/3,-y+1/3,-z+1/3
-y,x-y,z
y,-x+y,-z
-y+1/3,x-y+2/3,z+2/3
y+1/3,-x+y+2/3,-z+2/3
-y+2/3,x-y+1/3,z+1/3
y+2/3,-x+y+1/3,-z+1/3
-x+y,-x,z
x-y,x,-z
-x+y+1/3,-x+2/3,z+2/3
x-y+1/3,x+2/3,-z+2/3
-x+y+2/3,-x+1/3,z+1/3
x-y+2/3,x+1/3,-z+1/3

loop_
_atom_site_label
_atom_site_type_symbol
_atom_site_fract_x
_atom_site_fract_y
_atom_site_fract_z
_atom_site_U_iso_or_equiv
_atom_site_adp_type
_atom_site_occupancy
_atom_site_symmetry_multiplicity
_atom_site_calc_flag
_atom_site_refinement_flags
W(1) W 0.44531(2) 0.68316(2) 0.44601(1) 0.01417(9) Uani 1.00 1 d .
W(2) W 0.53542(2) 0.77781(2) 0.55254(1) 0.01237(8) Uani 1.00 1 d .
W(3) W 0.45297(2) 0.58951(2) 0.55048(1) 0.01212(8) Uani 1.00 1 d .
As(1) As 0.3333 0.6667 0.56652(5) 0.0105(2) Uani 1.00 1 d .
Cu(1) Cu 0.48503(5) 0.68536(5) 0.66752(3) 0.0129(2) Uani 1.00 1 d .
Cl(1) Cl 0.6139(1) 0.7022(1) 0.68072(8) 0.0243(5) Uani 1.00 1 d .
O(1) O 0.4834(3) 0.6886(3) 0.3871(2) 0.021(2) Uani 1.00 1 d .
O(2) O 0.6272(3) 0.8509(3) 0.5587(2) 0.022(2) Uani 1.00 1 d .
O(3) O 0.4955(3) 0.5349(3) 0.5547(2) 0.019(2) Uani 1.00 1 d .
O(4) O 0.4023(3) 0.7456(3) 0.4382(2) 0.016(1) Uani 1.00 1 d .
O(5) O 0.5307(3) 0.7650(3) 0.4785(2) 0.016(1) Uani 1.00 1 d .
O(6) O 0.4704(3) 0.6121(3) 0.4776(2) 0.020(2) Uani 1.00 1 d .
O(7) O 0.5443(3) 0.6913(3) 0.5573(2) 0.013(1) Uani 1.00 1 d .
O(8) O 0.3523(3) 0.5149(3) 0.5400(2) 0.016(1) Uani 1.00 1 d .
O(9) O 0.4132(3) 0.6754(3) 0.5324(2) 0.014(1) Uani 1.00 1 d .
O(10) O 0.4965(3) 0.7635(3) 0.6183(2) 0.015(1) Uani 1.00 1 d .
O(11) O 0.4334(3) 0.6020(3) 0.6179(2) 0.013(1) Uani 1.00 1 d .
O(12) O 0.6419(4) 0.5521(5) 0.5575(3) 0.052(3) Uani 1.00 1 d .
N(1) N 0.6229(4) 0.6276(4) 0.4672(3) 0.032(2) Uani 1.00 1 d .
N(2) N 0.5509(4) 0.5289(4) 0.6532(3) 0.030(2) Uani 1.00 1 d .
C(1) C 0.6785(6) 0.7093(6) 0.4753(4) 0.038(3) Uani 1.00 1 d .
C(2) C 0.6722(7) 0.7561(6) 0.4282(4) 0.050(3) Uani 1.00 1 d .
C(3) C 0.7175(8) 0.8425(7) 0.4377(5) 0.063(4) Uani 1.00 1 d .
C(4) C 0.7096(8) 0.8915(9) 0.3930(5) 0.081(6) Uani 1.00 1 d .
C(5) C 0.594(2) 0.490(2) 0.665(1) 0.060(7) Uiso 0.50 1 d P
C(6) C 0.574(2) 0.452(2) 0.717(1) 0.080(9) Uiso 0.50 1 d P
C(7) C 0.619(2) 0.410(1) 0.7210(7) 0.17(1) Uani 1.00 1 d .
C(8) C 0.580(1) 0.389(1) 0.7771(8) 0.16(1) Uani 1.00 1 d .
C(9) C 0.550(1) 0.463(1) 0.6811(8) 0.033(4) Uiso 0.50 1 d P
C(10) C 0.630(1) 0.481(1) 0.6920(9) 0.046(6) Uiso 0.50 1 d P

loop_
_atom_site_aniso_label
_atom_site_aniso_U_11
_atom_site_aniso_U_22
_atom_site_aniso_U_33
_atom_site_aniso_U_12
_atom_site_aniso_U_13
_atom_site_aniso_U_23
W(1) 0.0151(2) 0.0171(2) 0.0105(2) 0.0083(1) 0.0019(1) 0.0006(1)
W(2) 0.0116(2) 0.0129(2) 0.0116(2) 0.0054(1) 0.0016(1) 0.0008(1)
W(3) 0.0131(2) 0.0137(2) 0.0113(2) 0.0081(1) 0.0014(1) 0.0001(1)
As(1) 0.0115(4) 0.0115(4) 0.0084(6) 0.0058(2) 0.0000 0.0000
Cu(1) 0.0143(5) 0.0129(5) 0.0115(5) 0.0068(4) -0.0001(4) 0.0002(4)
Cl(1) 0.018(1) 0.027(1) 0.031(1) 0.0131(9) -0.0047(9) -0.0049(9)
O(1) 0.020(3) 0.026(3) 0.016(3) 0.011(3) 0.003(2) 0.000(2)
O(2) 0.017(3) 0.020(3) 0.024(3) 0.007(3) 0.007(2) 0.007(2)
O(3) 0.023(3) 0.014(3) 0.023(3) 0.011(3) 0.007(2) 0.002(2)
O(4) 0.020(3) 0.015(3) 0.015(3) 0.010(2) 0.002(2) 0.003(2)
O(5) 0.014(3) 0.018(3) 0.015(3) 0.008(2) 0.005(2) 0.001(2)
O(6) 0.028(3) 0.026(3) 0.010(3) 0.017(3) 0.000(2) -0.004(2)
O(7) 0.014(3) 0.014(3) 0.014(3) 0.010(2) -0.000(2) -0.002(2)
O(8) 0.018(3) 0.014(3) 0.017(3) 0.009(2) -0.002(2) -0.003(2)
O(9) 0.007(3) 0.016(3) 0.021(3) 0.008(2) 0.003(2) 0.002(2)
O(10) 0.016(3) 0.020(3) 0.010(3) 0.010(2) 0.002(2) 0.001(2)
O(11) 0.017(3) 0.016(3) 0.009(3) 0.009(2) 0.002(2) 0.001(2)
O(12) 0.053(5) 0.066(6) 0.051(5) 0.040(5) -0.018(4) -0.026(4)
N(1) 0.030(4) 0.031(5) 0.033(4) 0.015(4) 0.006(4) -0.010(4)
N(2) 0.034(5) 0.028(4) 0.030(4) 0.018(4) -0.010(3) -0.001(3)
C(1) 0.026(5) 0.033(6) 0.049(6) 0.011(5) 0.004(5) -0.014(5)
C(2) 0.049(7) 0.035(6) 0.052(7) 0.009(6) 0.008(6) -0.016(5)
C(3) 0.061(9) 0.036(7) 0.09(1) 0.019(6) 0.014(7) -0.007(7)
C(4) 0.09(1) 0.08(1) 0.08(1) 0.04(1) 0.015(9) 0.029(8)
C(7) 0.36(3) 0.19(2) 0.07(1) 0.23(3) -0.08(2) -0.04(1)
C(8) 0.24(3) 0.19(3) 0.11(2) 0.15(2) -0.05(2) -0.03(2)

loop_
_atom_type_symbol
_atom_type_description
_atom_type_scat_dispersion_real
_atom_type_scat_dispersion_imag
_atom_type_scat_source
C C 0.003 0.002
;
International Tables for Crystallography
(1992, Vol. C, Tables 4.2.6.8 and 6.1.1.4)
;
N N 0.006 0.003
;
International Tables for Crystallography
(1992, Vol. C, Tables 4.2.6.8 and 6.1.1.4)
;
Cu Cu 0.320 1.265
;
International Tables for Crystallography
(1992, Vol. C, Tables 4.2.6.8 and 6.1.1.4)
;
Cl Cl 0.148 0.159
;
International Tables for Crystallography
(1992, Vol. C, Tables 4.2.6.8 and 6.1.1.4)
;
As As 0.050 2.006
;
International Tables for Crystallography
(1992, Vol. C, Tables 4.2.6.8 and 6.1.1.4)
;
W W -0.849 6.872
;
International Tables for Crystallography
(1992, Vol. C, Tables 4.2.6.8 and 6.1.1.4)
;
O O 0.011 0.006
;
International Tables for Crystallography
(1992, Vol. C, Tables 4.2.6.8 and 6.1.1.4)
;
H H 0.000 0.000
;
International Tables for Crystallography
(1992, Vol. C, Table 6.1.1.4)
;

loop_
_geom_angle_atom_site_label_1
_geom_angle_atom_site_label_2
_geom_angle_atom_site_label_3
_geom_angle
_geom_angle_publ_flag
O(1) W(1) O(4) 101.8(3) yes
O(1) W(1) O(5) 99.6(2) yes
O(1) W(1) O(6) 99.1(3) yes
O(1) W(1) O(9) 169.4(3) yes
O(4) W(1) O(5) 89.3(3) yes
O(4) W(1) O(6) 159.0(2) yes
O(4) W(1) O(9) 86.8(2) yes
O(5) W(1) O(6) 89.6(2) yes
O(5) W(1) O(9) 74.0(2) yes
O(6) W(1) O(9) 72.7(2) yes
O(2) W(2) O(5) 99.7(2) yes
O(2) W(2) O(7) 103.6(3) yes
O(2) W(2) O(9) 172.1(2) yes
O(2) W(2) O(10) 103.9(2) yes
O(5) W(2) O(7) 87.9(3) yes
O(5) W(2) O(9) 72.6(2) yes
O(5) W(2) O(10) 155.9(2) yes
O(7) W(2) O(9) 74.9(2) yes
O(7) W(2) O(10) 91.4(3) yes
O(9) W(2) O(10) 83.9(2) yes
O(3) W(3) O(6) 97.1(3) yes
O(3) W(3) O(7) 99.1(2) yes
O(3) W(3) O(8) 100.8(3) yes
O(3) W(3) O(9) 168.7(2) yes
O(3) W(3) O(11) 103.7(3) yes
O(6) W(3) O(7) 83.1(2) yes
O(6) W(3) O(9) 73.3(3) yes
O(6) W(3) O(11) 157.6(3) yes
O(7) W(3) O(9) 74.3(2) yes
O(7) W(3) O(11) 85.6(2) yes
O(9) W(3) O(11) 85.0(2) yes
Cl(1) Cu(1) O(10) 106.8(2) yes
Cl(1) Cu(1) O(11) 106.4(2) yes
O(10) Cu(1) O(11) 93.0(2) yes
W(1) O(5) W(2) 121.7(2) yes
W(1) O(6) W(3) 120.5(4) yes
W(2) O(7) W(3) 119.9(3) yes
W(1) O(9) W(2) 91.3(2) yes
W(1) O(9) W(3) 93.4(2) yes
W(1) O(9) As(1) 134.6(3) yes
W(2) O(9) W(3) 90.5(2) yes
W(2) O(9) As(1) 118.5(3) yes
W(3) O(9) As(1) 117.8(2) yes
W(2) O(10) Cu(1) 127.3(4) yes
W(3) O(11) Cu(1) 133.6(2) yes
C(2) C(1) N(1) 108.0(8) yes
C(3) C(2) C(1) 111.8(9) yes
C(4) C(3) C(2) 113(1) yes
C(6) C(5) N(2) 111(2) yes
C(9) C(5) C(10) 96(3) yes
C(7) C(6) C(5) 104(2) yes
C(8) C(7) C(10) 121(2) yes
C(8) C(7) C(6) 82(2) yes
C(10) C(9) N(2) 110(1) yes
C(7) C(10) C(9) 103(1) yes

loop_
_geom_bond_atom_site_label_1
_geom_bond_atom_site_label_2
_geom_bond_distance
_geom_bond_publ_flag
W(1) O(1) 1.713(5) yes
W(1) O(4) 1.879(8) yes
W(1) O(5) 1.905(4) yes
W(1) O(6) 1.944(7) yes
W(1) O(9) 2.353(5) yes
W(2) O(2) 1.716(5) yes
W(2) O(5) 1.963(5) yes
W(2) O(7) 1.860(7) yes
W(2) O(9) 2.370(4) yes
W(2) O(10) 1.866(5) yes
W(3) O(3) 1.718(8) yes
W(3) O(6) 1.966(5) yes
W(3) O(7) 1.979(4) yes
W(3) O(8) 1.860(4) yes
W(3) O(9) 2.311(7) yes
W(3) O(11) 1.866(5) yes
As(1) O(9) 1.784(6) yes
Cu(1) Cl(1) 2.490(3) yes
Cu(1) O(10) 1.972(6) yes
Cu(1) O(11) 1.976(5) yes
N(1) C(1) 1.48(1) yes
N(2) C(5) 1.48(4) yes
N(2) C(9) 1.53(3) yes
C(1) C(2) 1.61(2) yes
C(2) C(3) 1.54(2) yes
C(3) C(4) 1.60(2) yes
C(5) C(6) 1.54(4) yes
C(6) C(7) 1.53(6) yes
C(7) C(8) 1.63(3) yes
C(7) C(10) 1.54(4) yes
C(9) C(10) 1.51(4) yes
